data_4336306
loop_
_publ_author_name
'Ahmad El-Hellani'
'Julien Monot'
'Shun Tang'
'R\'egis Guillot'
'Christophe Bour'
'Vincent Gandon'

_publ_contact_author_address
;Institut de Chimie Mol\'eculaire et des Mat\'eriaux d'Orsay,
ICMMO,
Universit\'e Paris-sud 11,
B\^atiment 420,
91405 Orsay cedex,
France.
;
_publ_contact_author_email vincent.gandon@u-psud.fr
_publ_contact_author_name 'Vincent Gandon'
_publ_section_title
;
 Relationship between Gallium Pyramidalization in L.GaCl3 Complexes and
 the Electronic Ligand Properties
;
_journal_name_full 'Inorganic Chemistry'
_journal_page_first 11493
_journal_page_last 11502
_journal_paper_doi 10.1021/ic401817g
_journal_volume 52
_journal_year 2013
_chemical_formula_moiety 'C28 H26 Cl3 Ga P2, C H2 Cl2 '
_chemical_formula_sum 'C29 H28 Cl5 Ga P2'
_chemical_formula_weight 685.42
_space_group_IT_number 14
_symmetry_cell_setting monoclinic
_symmetry_Int_Tables_number 14
_symmetry_space_group_name_Hall '-P 2yn'
_symmetry_space_group_name_H-M 'P 1 21/n 1'
_atom_sites_solution_hydrogens geom
_atom_sites_solution_primary direct
_atom_sites_solution_secondary difmap
_audit_creation_method SHELXL-97
_cell_angle_alpha 90.00
_cell_angle_beta 96.6300(10)
_cell_angle_gamma 90.00
_cell_formula_units_Z 4
_cell_length_a 11.8128(4)
_cell_length_b 15.2735(6)
_cell_length_c 16.6469(5)
_cell_measurement_reflns_used 9900
_cell_measurement_temperature 100(1)
_cell_measurement_theta_max 36.34
_cell_measurement_theta_min 2.19
_cell_volume 2983.39(18)
_computing_cell_refinement 'Bruker SAINT'
_computing_data_collection 'Bruker APEX2'
_computing_data_reduction 'Bruker SAINT'
_computing_structure_refinement 'SHELXL-97 (Sheldrick, 1997)'
_computing_structure_solution 'SHELXS-97 (Sheldrick, 1990)'
_diffrn_ambient_temperature 100(1)
_diffrn_measured_fraction_theta_full 0.953
_diffrn_measured_fraction_theta_max 0.677
_diffrn_radiation_monochromator graphite
_diffrn_radiation_probe x-ray
_diffrn_radiation_type MoK\a
_diffrn_radiation_wavelength 0.71073
_diffrn_reflns_av_R_equivalents 0.0273
_diffrn_reflns_av_sigmaI/netI 0.0229
_diffrn_reflns_limit_h_max 16
_diffrn_reflns_limit_h_min -16
_diffrn_reflns_limit_k_max 24
_diffrn_reflns_limit_k_min -24
_diffrn_reflns_limit_l_max 26
_diffrn_reflns_limit_l_min -15
_diffrn_reflns_number 40867
_diffrn_reflns_theta_full 25.00
_diffrn_reflns_theta_max 36.39
_diffrn_reflns_theta_min 1.82
_diffrn_source 'fine-focus sealed tube'
_diffrn_source_type 'kappa X8 APEX II Bruker ICMMO'
_exptl_absorpt_coefficient_mu 1.496
_exptl_absorpt_correction_T_max 0.776
_exptl_absorpt_correction_T_min 0.691
_exptl_absorpt_correction_type psi-scan
_exptl_absorpt_process_details SADABS
_exptl_crystal_colour colorless
_exptl_crystal_density_diffrn 1.526
_exptl_crystal_description bloc
_exptl_crystal_F_000 1392
_exptl_crystal_size_max 0.24
_exptl_crystal_size_mid 0.20
_exptl_crystal_size_min 0.17
_refine_diff_density_max 1.686
_refine_diff_density_min -1.190
_refine_diff_density_rms 0.078
_refine_ls_extinction_method none
_refine_ls_goodness_of_fit_ref 1.023
_refine_ls_hydrogen_treatment constr
_refine_ls_matrix_type full
_refine_ls_number_parameters 334
_refine_ls_number_reflns 9839
_refine_ls_number_restraints 0
_refine_ls_restrained_S_all 1.023
_refine_ls_R_factor_all 0.0388
_refine_ls_R_factor_gt 0.0301
_refine_ls_shift/su_max 0.001
_refine_ls_shift/su_mean 0.000
_refine_ls_structure_factor_coef Fsqd
_refine_ls_weighting_details 'calc w=1/[\s^2^(Fo^2^)+(0.0396P)^2^+2.4004P] where P=(Fo^2^+2Fc^2^)/3'
_refine_ls_weighting_scheme calc
_refine_ls_wR_factor_gt 0.0758
_refine_ls_wR_factor_ref 0.0814
_reflns_number_gt 8385
_reflns_number_total 9839
_reflns_threshold_expression >2sigma(I)
_cod_data_source_file ic401817g_si_001_3.cif
_cod_data_source_block 4-GaCl3
_cod_original_sg_symbol_H-M 'P 21/n'
_cod_database_code 4336306

loop_
_symmetry_equiv_pos_as_xyz
'x, y, z'
'-x+1/2, y+1/2, -z+1/2'
'-x, -y, -z'
'x-1/2, -y-1/2, z-1/2'

loop_
_atom_site_label
_atom_site_type_symbol
_atom_site_fract_x
_atom_site_fract_y
_atom_site_fract_z
_atom_site_U_iso_or_equiv
_atom_site_adp_type
_atom_site_occupancy
_atom_site_symmetry_multiplicity
_atom_site_calc_flag
_atom_site_refinement_flags
C1 C 0.12279(12) 0.14413(8) 0.25097(8) 0.0120(2) Uani 1 1 d .
C2 C 0.08431(13) -0.02901(9) 0.31526(9) 0.0155(3) Uani 1 1 d .
H2A H 0.1526 -0.0562 0.2995 0.019 Uiso 1 1 calc R
H2B H 0.0658 -0.0581 0.3639 0.019 Uiso 1 1 calc R
C3 C -0.01420(13) -0.04283(9) 0.24748(9) 0.0170(3) Uani 1 1 d .
H3A H -0.0304 -0.1049 0.2417 0.020 Uiso 1 1 calc R
H3B H -0.0821 -0.0140 0.2621 0.020 Uiso 1 1 calc R
C4 C 0.01482(13) -0.00628(9) 0.16659(9) 0.0155(3) Uani 1 1 d .
H4A H -0.0465 -0.0209 0.1249 0.019 Uiso 1 1 calc R
H4B H 0.0834 -0.0348 0.1528 0.019 Uiso 1 1 calc R
C5 C 0.24879(13) 0.09164(9) 0.39965(8) 0.0137(3) Uani 1 1 d .
C6 C 0.34556(13) 0.07654(9) 0.36100(9) 0.0166(3) Uani 1 1 d .
H6 H 0.3379 0.0626 0.3063 0.020 Uiso 1 1 calc R
C7 C 0.45337(14) 0.08216(10) 0.40388(10) 0.0194(3) Uani 1 1 d .
H7 H 0.5178 0.0721 0.3779 0.023 Uiso 1 1 calc R
C8 C 0.46458(14) 0.10289(10) 0.48569(9) 0.0199(3) Uani 1 1 d .
H8 H 0.5368 0.1071 0.5143 0.024 Uiso 1 1 calc R
C9 C 0.36907(14) 0.11727(10) 0.52490(9) 0.0197(3) Uani 1 1 d .
H9 H 0.3772 0.1306 0.5798 0.024 Uiso 1 1 calc R
C10 C 0.26067(14) 0.11182(9) 0.48214(9) 0.0165(3) Uani 1 1 d .
H10 H 0.1965 0.1216 0.5084 0.020 Uiso 1 1 calc R
C11 C 0.00697(13) 0.12147(9) 0.40070(8) 0.0141(3) Uani 1 1 d .
C12 C 0.01203(13) 0.20834(10) 0.42862(9) 0.0169(3) Uani 1 1 d .
H12 H 0.0680 0.2458 0.4137 0.020 Uiso 1 1 calc R
C13 C -0.06605(14) 0.23838(10) 0.47822(10) 0.0197(3) Uani 1 1 d .
H13 H -0.0605 0.2954 0.4979 0.024 Uiso 1 1 calc R
C14 C -0.15273(14) 0.18409(11) 0.49879(9) 0.0196(3) Uani 1 1 d .
H14 H -0.2052 0.2047 0.5318 0.024 Uiso 1 1 calc R
C15 C -0.16035(15) 0.09893(11) 0.46969(10) 0.0219(3) Uani 1 1 d .
H15 H -0.2193 0.0629 0.4821 0.026 Uiso 1 1 calc R
C16 C -0.07993(14) 0.06708(10) 0.42179(10) 0.0194(3) Uani 1 1 d .
H16 H -0.0843 0.0094 0.4038 0.023 Uiso 1 1 calc R
C17 C 0.09817(13) 0.12986(9) 0.07349(8) 0.0140(3) Uani 1 1 d .
C18 C 0.19829(14) 0.08443(10) 0.06216(10) 0.0189(3) Uani 1 1 d .
H18 H 0.2339 0.0496 0.1034 0.023 Uiso 1 1 calc R
C19 C 0.24399(15) 0.09143(11) -0.01048(10) 0.0218(3) Uani 1 1 d .
H19 H 0.3095 0.0604 -0.0184 0.026 Uiso 1 1 calc R
C20 C 0.19201(15) 0.14477(11) -0.07171(10) 0.0223(3) Uani 1 1 d .
H20 H 0.2232 0.1495 -0.1203 0.027 Uiso 1 1 calc R
C21 C 0.09401(15) 0.19095(10) -0.06074(9) 0.0208(3) Uani 1 1 d .
H21 H 0.0601 0.2270 -0.1017 0.025 Uiso 1 1 calc R
C22 C 0.04646(14) 0.18338(10) 0.01154(8) 0.0165(3) Uani 1 1 d .
H22 H -0.0197 0.2139 0.0187 0.020 Uiso 1 1 calc R
C23 C -0.10525(12) 0.15799(9) 0.15403(8) 0.0131(2) Uani 1 1 d .
C24 C -0.18546(13) 0.13158(10) 0.08948(9) 0.0172(3) Uani 1 1 d .
H24 H -0.1649 0.0914 0.0518 0.021 Uiso 1 1 calc R
C25 C -0.29509(14) 0.16542(11) 0.08200(10) 0.0207(3) Uani 1 1 d .
H25 H -0.3477 0.1483 0.0389 0.025 Uiso 1 1 calc R
C26 C -0.32659(14) 0.22466(12) 0.13851(11) 0.0237(3) Uani 1 1 d .
H26 H -0.4004 0.2467 0.1337 0.028 Uiso 1 1 calc R
C27 C -0.24757(16) 0.25103(12) 0.20237(11) 0.0244(3) Uani 1 1 d .
H27 H -0.2687 0.2910 0.2401 0.029 Uiso 1 1 calc R
C28 C -0.13687(14) 0.21791(10) 0.21019(9) 0.0184(3) Uani 1 1 d .
H28 H -0.0843 0.2359 0.2529 0.022 Uiso 1 1 calc R
C29 C 0.51568(18) 1.00049(13) 0.20413(13) 0.0329(4) Uani 1 1 d .
H29A H 0.4932 1.0608 0.2115 0.039 Uiso 1 1 calc R
H29B H 0.4680 0.9634 0.2336 0.039 Uiso 1 1 calc R
P1 P 0.11357(3) 0.08549(2) 0.33784(2) 0.01174(7) Uani 1 1 d .
P2 P 0.03671(3) 0.11118(2) 0.16649(2) 0.01117(7) Uani 1 1 d .
Cl1 Cl 0.26314(3) 0.31957(2) 0.36297(2) 0.01952(8) Uani 1 1 d .
Cl2 Cl 0.38403(3) 0.22567(2) 0.20232(2) 0.01979(8) Uani 1 1 d .
Cl3 Cl 0.13100(3) 0.34810(2) 0.16645(2) 0.01805(7) Uani 1 1 d .
Cl4 Cl 0.49267(5) 0.97385(4) 0.09988(4) 0.04184(13) Uani 1 1 d .
Cl5 Cl 0.65862(6) 0.98700(5) 0.24426(4) 0.05682(18) Uani 1 1 d .
Ga Ga 0.217311(13) 0.248310(9) 0.248407(9) 0.01121(4) Uani 1 1 d .

loop_
_atom_site_aniso_label
_atom_site_aniso_U_11
_atom_site_aniso_U_22
_atom_site_aniso_U_33
_atom_site_aniso_U_23
_atom_site_aniso_U_13
_atom_site_aniso_U_12
C1 0.0128(6) 0.0115(5) 0.0114(5) 0.0004(4) -0.0006(5) -0.0011(5)
C2 0.0170(7) 0.0111(5) 0.0177(6) 0.0018(4) -0.0014(5) -0.0006(5)
C3 0.0172(7) 0.0130(6) 0.0199(6) 0.0005(4) -0.0019(5) -0.0033(5)
C4 0.0166(7) 0.0116(6) 0.0174(6) -0.0024(4) -0.0021(5) -0.0010(5)
C5 0.0158(7) 0.0111(5) 0.0132(5) 0.0011(4) -0.0028(5) -0.0004(5)
C6 0.0165(7) 0.0165(6) 0.0159(6) -0.0004(4) -0.0023(5) 0.0025(5)
C7 0.0151(7) 0.0211(7) 0.0210(7) -0.0012(5) -0.0024(6) 0.0035(6)
C8 0.0189(7) 0.0173(6) 0.0213(7) -0.0015(5) -0.0070(6) 0.0015(5)
C9 0.0240(8) 0.0171(6) 0.0160(6) -0.0015(4) -0.0060(6) -0.0006(6)
C10 0.0192(7) 0.0155(6) 0.0140(6) 0.0006(4) -0.0018(5) -0.0007(5)
C11 0.0140(6) 0.0150(6) 0.0133(5) 0.0026(4) 0.0014(5) 0.0006(5)
C12 0.0151(7) 0.0158(6) 0.0199(6) -0.0002(4) 0.0027(5) -0.0011(5)
C13 0.0185(7) 0.0194(7) 0.0212(7) -0.0021(5) 0.0021(6) 0.0023(6)
C14 0.0182(7) 0.0242(7) 0.0171(6) 0.0040(5) 0.0049(6) 0.0050(6)
C15 0.0220(8) 0.0224(7) 0.0226(7) 0.0060(5) 0.0074(6) -0.0021(6)
C16 0.0209(8) 0.0166(6) 0.0212(7) 0.0031(5) 0.0041(6) -0.0025(6)
C17 0.0142(6) 0.0150(6) 0.0127(5) -0.0026(4) 0.0008(5) -0.0024(5)
C18 0.0163(7) 0.0195(7) 0.0208(7) -0.0031(5) 0.0021(6) 0.0001(6)
C19 0.0171(7) 0.0244(7) 0.0252(8) -0.0087(6) 0.0078(6) -0.0039(6)
C20 0.0247(8) 0.0266(8) 0.0170(7) -0.0078(5) 0.0086(6) -0.0110(6)
C21 0.0262(8) 0.0214(7) 0.0149(6) -0.0013(5) 0.0025(6) -0.0070(6)
C22 0.0186(7) 0.0163(6) 0.0146(6) -0.0014(4) 0.0017(5) -0.0016(5)
C23 0.0113(6) 0.0148(6) 0.0130(5) 0.0006(4) 0.0006(5) 0.0011(5)
C24 0.0154(7) 0.0178(6) 0.0175(6) -0.0009(4) -0.0016(5) -0.0008(5)
C25 0.0133(7) 0.0257(7) 0.0218(7) 0.0031(5) -0.0027(6) -0.0011(6)
C26 0.0132(7) 0.0335(8) 0.0245(8) 0.0050(6) 0.0029(6) 0.0047(6)
C27 0.0200(8) 0.0344(9) 0.0193(7) -0.0022(6) 0.0044(6) 0.0095(7)
C28 0.0164(7) 0.0238(7) 0.0146(6) -0.0014(5) 0.0008(5) 0.0041(6)
C29 0.0357(10) 0.0308(9) 0.0357(10) 0.0075(7) 0.0194(9) 0.0126(8)
P1 0.01203(16) 0.01057(14) 0.01220(14) 0.00077(10) -0.00038(12) -0.00024(12)
P2 0.01046(16) 0.01112(14) 0.01158(14) -0.00112(10) -0.00026(12) 0.00019(12)
Cl1 0.02352(18) 0.02017(16) 0.01455(14) -0.00380(11) 0.00089(13) -0.00822(13)
Cl2 0.01475(17) 0.01992(16) 0.02577(18) 0.00219(12) 0.00694(14) 0.00038(13)
Cl3 0.02022(17) 0.01435(14) 0.01830(15) 0.00357(10) -0.00322(13) 0.00057(12)
Cl4 0.0340(3) 0.0514(3) 0.0426(3) -0.0138(2) 0.0149(2) -0.0055(2)
Cl5 0.0443(3) 0.0815(5) 0.0447(3) 0.0177(3) 0.0056(3) 0.0227(3)
Ga 0.01107(8) 0.01064(7) 0.01162(7) 0.00018(4) 0.00004(6) -0.00110(5)

loop_
_atom_type_symbol
_atom_type_description
_atom_type_scat_dispersion_real
_atom_type_scat_dispersion_imag
_atom_type_scat_source
C C 0.0031 0.0016 'International Tables Vol C Tables 4.2.6.8 and 6.1.1.4'
H H 0.0000 0.0000 'International Tables Vol C Tables 4.2.6.8 and 6.1.1.4'
P P 0.1026 0.0946 'International Tables Vol C Tables 4.2.6.8 and 6.1.1.4'
Cl Cl 0.1480 0.1590 'International Tables Vol C Tables 4.2.6.8 and 6.1.1.4'
Ga Ga 0.2310 1.6080 'International Tables Vol C Tables 4.2.6.8 and 6.1.1.4'

loop_
_geom_angle_atom_site_label_1
_geom_angle_atom_site_label_2
_geom_angle_atom_site_label_3
_geom_angle
P2 C1 P1 116.70(8)
P2 C1 Ga 120.64(7)
P1 C1 Ga 122.52(7)
C3 C2 P1 113.21(9)
C4 C3 C2 111.55(13)
C3 C4 P2 114.06(10)
C6 C5 C10 119.66(13)
C6 C5 P1 116.64(10)
C10 C5 P1 123.69(12)
C7 C6 C5 120.31(14)
C6 C7 C8 119.72(16)
C9 C8 C7 120.50(14)
C8 C9 C10 120.02(14)
C9 C10 C5 119.78(16)
C16 C11 C12 118.89(15)
C16 C11 P1 122.99(12)
C12 C11 P1 118.12(12)
C13 C12 C11 120.28(15)
C12 C13 C14 120.61(15)
C15 C14 C13 119.53(16)
C14 C15 C16 120.34(16)
C15 C16 C11 120.30(15)
C22 C17 C18 119.52(14)
C22 C17 P2 122.62(12)
C18 C17 P2 117.75(11)
C19 C18 C17 119.95(15)
C18 C19 C20 120.11(16)
C21 C20 C19 120.42(16)
C20 C21 C22 119.93(15)
C21 C22 C17 120.05(15)
C28 C23 C24 119.53(14)
C28 C23 P2 119.98(10)
C24 C23 P2 120.45(11)
C25 C24 C23 120.09(14)
C24 C25 C26 120.22(14)
C25 C26 C27 119.90(15)
C26 C27 C28 120.38(16)
C23 C28 C27 119.88(14)
Cl5 C29 Cl4 112.20(11)
C1 P1 C5 108.43(7)
C1 P1 C11 116.38(7)
C5 P1 C11 106.50(7)
C1 P1 C2 110.97(7)
C5 P1 C2 107.70(6)
C11 P1 C2 106.47(7)
C1 P2 C17 113.44(7)
C1 P2 C4 111.18(6)
C17 P2 C4 103.21(7)
C1 P2 C23 115.57(7)
C17 P2 C23 107.31(7)
C4 P2 C23 105.09(7)
C1 Ga Cl1 117.90(4)
C1 Ga Cl3 110.59(4)
Cl1 Ga Cl3 104.028(15)
C1 Ga Cl2 114.45(5)
Cl1 Ga Cl2 103.665(16)
Cl3 Ga Cl2 104.943(16)

loop_
_geom_bond_atom_site_label_1
_geom_bond_atom_site_label_2
_geom_bond_distance
C1 P2 1.7131(12)
C1 P1 1.7152(14)
C1 Ga 1.9471(13)
C2 C3 1.5390(19)
C2 P1 1.8136(14)
C3 C4 1.533(2)
C4 P2 1.8126(14)
C5 C6 1.394(2)
C5 C10 1.399(2)
C5 P1 1.7999(13)
C6 C7 1.389(2)
C7 C8 1.389(2)
C8 C9 1.385(3)
C9 C10 1.394(2)
C11 C16 1.397(2)
C11 C12 1.405(2)
C11 P1 1.8130(16)
C12 C13 1.385(2)
C13 C14 1.391(2)
C14 C15 1.387(2)
C15 C16 1.396(3)
C17 C22 1.400(2)
C17 C18 1.403(2)
C17 P2 1.8069(15)
C18 C19 1.384(3)
C19 C20 1.391(2)
C20 C21 1.386(3)
C21 C22 1.390(2)
C23 C28 1.390(2)
C23 C24 1.4071(18)
C23 P2 1.8127(15)
C24 C25 1.387(2)
C25 C26 1.387(3)
C26 C27 1.391(2)
C27 C28 1.394(2)
C29 Cl5 1.755(2)
C29 Cl4 1.773(2)
Cl1 Ga 2.2082(4)
Cl2 Ga 2.2216(4)
Cl3 Ga 2.2142(3)
